data_1572596
loop_
_publ_author_name
'Gayen, Sourav'
'Assanar, Faneesha'
'Shyamal, Sampad'
'Dorairaj, Dorothy Priyanka'
'Ghosh, Sundargopal'

_publ_section_title
;
 Quantifying variation in cooperative B-H bond activations using Os(ii)
 and Os(iii) &#x3ba;<sup>2</sup>-<i>N</i>,<i>S</i>-chelated complexes:
 same, but different.
;
_journal_issue 38
_journal_name_full 'Chemical science'
_journal_page_first 15913
_journal_page_last 15924
_journal_paper_doi 10.1039/d4sc05092d
_journal_volume 15
_journal_year 2024
_chemical_formula_moiety 'C33 H29 B N3 Os P S3 [+ solvent]'
_chemical_formula_sum 'C33 H29 B N3 Os P S3'
_chemical_formula_weight 795.75
_space_group_crystal_system monoclinic
_space_group_IT_number 14
_space_group_name_Hall '-P 2yn'
_space_group_name_H-M_alt 'P 1 21/n 1'
_atom_sites_solution_hydrogens mixed
_audit_creation_method SHELXL-2019/3
_audit_update_record
;
2024-05-03 deposited with the CCDC.	2024-08-19 downloaded from the CCDC.
;
_cell_angle_alpha 90
_cell_angle_beta 93.665(9)
_cell_angle_gamma 90
_cell_formula_units_Z 4
_cell_length_a 9.516(3)
_cell_length_b 19.737(7)
_cell_length_c 19.416(6)
_cell_measurement_reflns_used 9467
_cell_measurement_temperature 298(2)
_cell_measurement_theta_max 26.08
_cell_measurement_theta_min 2.98
_cell_volume 3639(2)
_computing_cell_refinement 'APEX4 V8.40B (Bruker, 2021)'
_computing_data_collection 'APEX4 (Bruker, v2021.4-0)'
_computing_data_reduction 'SAINT/XPREP (Bruker, 2021)'
_computing_publication_material 'SHELXL-2019/3 (Sheldrick, 2019)'
_computing_structure_refinement 'SHELXL-2019/3 (Sheldrick, 2019)'
_computing_structure_solution 'SHELXT-2018/2 (Sheldrick, 2018)'
_diffrn_ambient_temperature 298(2)
_diffrn_measured_fraction_theta_full 0.996
_diffrn_measured_fraction_theta_max 0.996
_diffrn_measurement_device_type 'Bruker D8 VENTURE diffractometer equipped with PHOTON II detector'
_diffrn_measurement_method 'omega and phi scans'
_diffrn_radiation_source 'fine-focus sealed tube'
_diffrn_radiation_type MoK\a
_diffrn_radiation_wavelength 0.71073
_diffrn_reflns_av_R_equivalents 0.1123
_diffrn_reflns_av_unetI/netI 0.0391
_diffrn_reflns_Laue_measured_fraction_full 0.996
_diffrn_reflns_Laue_measured_fraction_max 0.996
_diffrn_reflns_limit_h_max 11
_diffrn_reflns_limit_h_min -11
_diffrn_reflns_limit_k_max 23
_diffrn_reflns_limit_k_min -23
_diffrn_reflns_limit_l_max 23
_diffrn_reflns_limit_l_min -23
_diffrn_reflns_number 99885
_diffrn_reflns_point_group_measured_fraction_full 0.996
_diffrn_reflns_point_group_measured_fraction_max 0.996
_diffrn_reflns_theta_full 24.997
_diffrn_reflns_theta_max 24.997
_diffrn_reflns_theta_min 2.946
_exptl_absorpt_coefficient_mu 3.745
_exptl_absorpt_correction_T_max 0.7453
_exptl_absorpt_correction_T_min 0.6188
_exptl_absorpt_correction_type multi-scan
_exptl_absorpt_process_details
;
 SADABS-2016/2 - Bruker AXS area detector scaling and absorption 
 correction
 Reference: Krause, L., Herbst-Irmer, R., Sheldrick G.M. & Stalke D.,
 J. Appl. Cryst. 48 (2015) 3-10.
;
_exptl_crystal_colour red
_exptl_crystal_density_diffrn 1.452
_exptl_crystal_description block
_exptl_crystal_F_000 1568
_exptl_crystal_size_max 0.252
_exptl_crystal_size_mid 0.085
_exptl_crystal_size_min 0.041
_refine_diff_density_max 0.935
_refine_diff_density_min -0.925
_refine_diff_density_rms 0.101
_refine_ls_extinction_method none
_refine_ls_goodness_of_fit_ref 1.052
_refine_ls_hydrogen_treatment mixed
_refine_ls_matrix_type full
_refine_ls_number_parameters 385
_refine_ls_number_reflns 6387
_refine_ls_number_restraints 1
_refine_ls_restrained_S_all 1.052
_refine_ls_R_factor_all 0.0545
_refine_ls_R_factor_gt 0.0378
_refine_ls_shift/su_max 0.007
_refine_ls_shift/su_mean 0.000
_refine_ls_structure_factor_coef Fsqd
_refine_ls_weighting_details 'w=1/[\s^2^(Fo^2^)+(0.0278P)^2^+10.9084P] where P=(Fo^2^+2Fc^2^)/3'
_refine_ls_weighting_scheme calc
_refine_ls_wR_factor_gt 0.0721
_refine_ls_wR_factor_ref 0.0787
_reflns_Friedel_coverage 0.000
_reflns_number_gt 5144
_reflns_number_total 6387
_reflns_threshold_expression 'I > 2\s(I)'
_cod_data_source_file d4sc05092d2.cif
_cod_data_source_block shelx_CCDC1
_cod_depositor_comments 'Adding full bibliography for 1572594--1572599.cif.'
_cod_original_sg_symbol_H-M 'P 21/n'
_cod_database_code 1572596
_shelx_shelxl_version_number 2019/3
_shelx_space_group_comment
;
The symmetry employed for this shelxl refinement is uniquely defined
by the following loop, which should always be used as a source of
symmetry information in preference to the above space-group names.
They are only intended as comments.
;
_shelx_estimated_absorpt_t_min 0.452
_shelx_estimated_absorpt_t_max 0.862

loop_
_space_group_symop_operation_xyz
'x, y, z'
'-x+1/2, y+1/2, -z+1/2'
'-x, -y, -z'
'x-1/2, -y-1/2, z-1/2'

loop_
_atom_site_label
_atom_site_type_symbol
_atom_site_fract_x
_atom_site_fract_y
_atom_site_fract_z
_atom_site_U_iso_or_equiv
_atom_site_adp_type
_atom_site_occupancy
_atom_site_site_symmetry_order
_atom_site_calc_flag
_atom_site_refinement_flags_posn
_atom_site_refinement_flags_adp
_atom_site_refinement_flags_occupancy
_atom_site_disorder_assembly
_atom_site_disorder_group
Os1 Os 0.76674(2) 0.33971(2) 0.67084(2) 0.03021(8) Uani 1 1 d . . . . .
C1 C 0.3684(6) 0.3540(4) 0.7864(4) 0.0525(18) Uani 1 1 d . . . . .
H1 H 0.297645 0.337279 0.755739 0.063 Uiso 1 1 calc R U . . .
C2 C 0.3373(8) 0.3680(4) 0.8506(4) 0.064(2) Uani 1 1 d . . . . .
H2 H 0.246349 0.361646 0.864332 0.077 Uiso 1 1 calc R U . . .
C3 C 0.4415(8) 0.3920(4) 0.8964(4) 0.066(2) Uani 1 1 d . . . . .
H3 H 0.421036 0.402401 0.941415 0.079 Uiso 1 1 calc R U . . .
C4 C 0.5744(8) 0.4007(3) 0.8762(3) 0.0501(17) Uani 1 1 d . . . . .
H4 H 0.644967 0.416215 0.907712 0.060 Uiso 1 1 calc R U . . .
C5 C 0.6057(6) 0.3864(3) 0.8082(3) 0.0381(14) Uani 1 1 d . . . . .
C6 C 0.3307(6) 0.4321(4) 0.6365(3) 0.0508(17) Uani 1 1 d . . . . .
H6 H 0.269176 0.399892 0.652333 0.061 Uiso 1 1 calc R U . . .
C7 C 0.2762(7) 0.4896(4) 0.6068(4) 0.0561(19) Uani 1 1 d . . . . .
H7 H 0.179818 0.497828 0.605017 0.067 Uiso 1 1 calc R U . . .
C8 C 0.3676(8) 0.5356(4) 0.5793(3) 0.0520(18) Uani 1 1 d . . . . .
H8 H 0.332702 0.574380 0.556975 0.062 Uiso 1 1 calc R U . . .
C9 C 0.5080(7) 0.5236(3) 0.5852(3) 0.0414(15) Uani 1 1 d . . . . .
H9 H 0.569656 0.555018 0.568034 0.050 Uiso 1 1 calc R U . . .
C10 C 0.5619(6) 0.4641(3) 0.6171(3) 0.0327(13) Uani 1 1 d . . . . .
C11 C 0.7858(7) 0.2019(4) 0.7581(3) 0.0501(17) Uani 1 1 d . . . . .
H11 H 0.688413 0.197258 0.756536 0.060 Uiso 1 1 calc R U . . .
C12 C 0.8692(9) 0.1535(4) 0.7919(4) 0.072(2) Uani 1 1 d . . . . .
H12 H 0.828919 0.116280 0.812435 0.086 Uiso 1 1 calc R U . . .
C13 C 1.0126(8) 0.1615(5) 0.7945(4) 0.080(3) Uani 1 1 d . . . . .
H13 H 1.069907 0.128929 0.816713 0.096 Uiso 1 1 calc R U . . .
C14 C 1.0728(7) 0.2164(4) 0.7652(4) 0.070(2) Uani 1 1 d . . . . .
H14 H 1.170067 0.221782 0.767275 0.083 Uiso 1 1 calc R U . . .
C15 C 0.9842(6) 0.2640(4) 0.7320(3) 0.0477(16) Uani 1 1 d . . . . .
C16 C 0.8861(6) 0.2058(3) 0.5745(3) 0.0365(14) Uani 1 1 d . . . . .
C17 C 1.0261(7) 0.2018(3) 0.5590(3) 0.0476(16) Uani 1 1 d . . . . .
H17 H 1.069417 0.239458 0.540707 0.057 Uiso 1 1 calc R U . . .
C18 C 1.1024(8) 0.1427(4) 0.5703(4) 0.067(2) Uani 1 1 d . . . . .
H18 H 1.196063 0.140366 0.559360 0.081 Uiso 1 1 calc R U . . .
C19 C 1.0387(9) 0.0876(4) 0.5976(4) 0.074(2) Uani 1 1 d . . . . .
H19 H 1.089858 0.047855 0.605130 0.089 Uiso 1 1 calc R U . . .
C20 C 0.9013(9) 0.0900(4) 0.6142(4) 0.069(2) Uani 1 1 d . . . . .
H20 H 0.859614 0.051996 0.632533 0.083 Uiso 1 1 calc R U . . .
C21 C 0.8238(7) 0.1495(3) 0.6036(4) 0.0523(17) Uani 1 1 d . . . . .
H21 H 0.731018 0.151640 0.615893 0.063 Uiso 1 1 calc R U . . .
C22 C 0.8820(6) 0.3280(3) 0.4990(3) 0.0353(13) Uani 1 1 d . . . . .
C23 C 0.9713(6) 0.3820(3) 0.5136(3) 0.0403(15) Uani 1 1 d . . . . .
H23 H 0.981356 0.399034 0.558278 0.048 Uiso 1 1 calc R U . . .
C24 C 1.0465(6) 0.4113(4) 0.4618(4) 0.0513(18) Uani 1 1 d . . . . .
H24 H 1.106994 0.447401 0.472320 0.062 Uiso 1 1 calc R U . . .
C25 C 1.0320(7) 0.3874(4) 0.3962(4) 0.062(2) Uani 1 1 d . . . . .
H25 H 1.081346 0.407296 0.361640 0.075 Uiso 1 1 calc R U . . .
C26 C 0.9448(9) 0.3342(5) 0.3813(4) 0.073(2) Uani 1 1 d . . . . .
H26 H 0.936042 0.317519 0.336421 0.088 Uiso 1 1 calc R U . . .
C27 C 0.8686(7) 0.3043(4) 0.4318(4) 0.0545(18) Uani 1 1 d . . . . .
H27 H 0.808534 0.268305 0.420452 0.065 Uiso 1 1 calc R U . . .
C28 C 0.6233(6) 0.2609(3) 0.5178(3) 0.0354(13) Uani 1 1 d . . . . .
C29 C 0.6017(7) 0.2002(3) 0.4830(3) 0.0502(17) Uani 1 1 d . . . . .
H29 H 0.673042 0.167972 0.484745 0.060 Uiso 1 1 calc R U . . .
C30 C 0.4764(8) 0.1866(4) 0.4458(4) 0.066(2) Uani 1 1 d . . . . .
H30 H 0.464697 0.145706 0.422311 0.079 Uiso 1 1 calc R U . . .
C31 C 0.3690(8) 0.2331(4) 0.4433(4) 0.062(2) Uani 1 1 d . . . . .
H31 H 0.284393 0.223814 0.418492 0.074 Uiso 1 1 calc R U . . .
C32 C 0.3875(7) 0.2929(4) 0.4775(4) 0.0578(19) Uani 1 1 d . . . . .
H32 H 0.315039 0.324593 0.476133 0.069 Uiso 1 1 calc R U . . .
C33 C 0.5132(6) 0.3069(3) 0.5141(3) 0.0400(14) Uani 1 1 d . . . . .
H33 H 0.524182 0.348163 0.536852 0.048 Uiso 1 1 calc R U . . .
N1 N 0.5009(5) 0.3633(3) 0.7633(3) 0.0394(12) Uani 1 1 d . . . . .
N2 N 0.4724(5) 0.4199(2) 0.6441(2) 0.0349(11) Uani 1 1 d . . . . .
N3 N 0.8420(5) 0.2556(3) 0.7273(2) 0.0387(12) Uani 1 1 d . . . . .
S1 S 0.73583(15) 0.44479(8) 0.61632(8) 0.0396(4) Uani 1 1 d . . . . .
S2 S 0.77114(16) 0.39476(9) 0.78124(8) 0.0479(4) Uani 1 1 d . . . . .
S3 S 1.02475(15) 0.33856(9) 0.69033(9) 0.0483(4) Uani 1 1 d . . . . .
P1 P 0.78752(14) 0.28566(7) 0.56676(8) 0.0309(3) Uani 1 1 d . . . . .
B1 B 0.5192(7) 0.3514(3) 0.6833(3) 0.0347(15) Uani 1 1 d D . . . .
H1A H 0.435(6) 0.314(3) 0.666(3) 0.042 Uiso 1 1 d . U . . .
H1B H 0.623(4) 0.314(2) 0.661(3) 0.042 Uiso 1 1 d D U . . .

loop_
_atom_site_aniso_label
_atom_site_aniso_U_11
_atom_site_aniso_U_22
_atom_site_aniso_U_33
_atom_site_aniso_U_23
_atom_site_aniso_U_13
_atom_site_aniso_U_12
Os1 0.02382(11) 0.03315(13) 0.03335(12) 0.00391(12) -0.00069(8) -0.00141(10)
C1 0.036(3) 0.066(5) 0.057(4) 0.013(4) 0.010(3) -0.002(3)
C2 0.045(4) 0.098(6) 0.050(5) 0.015(4) 0.015(3) 0.002(4)
C3 0.073(5) 0.076(6) 0.052(5) 0.006(4) 0.024(4) 0.019(4)
C4 0.069(5) 0.043(4) 0.037(4) -0.002(3) 0.002(3) 0.011(3)
C5 0.048(3) 0.033(3) 0.034(3) 0.003(3) 0.002(3) 0.000(3)
C6 0.033(3) 0.063(5) 0.056(4) 0.012(4) -0.002(3) 0.008(3)
C7 0.037(3) 0.066(5) 0.064(5) 0.006(4) -0.006(3) 0.020(3)
C8 0.073(5) 0.049(4) 0.032(4) 0.003(3) -0.008(3) 0.023(4)
C9 0.059(4) 0.029(3) 0.036(3) 0.000(3) -0.001(3) 0.004(3)
C10 0.039(3) 0.031(3) 0.028(3) -0.003(2) 0.000(2) -0.003(2)
C11 0.048(4) 0.057(5) 0.045(4) 0.017(3) 0.002(3) 0.002(3)
C12 0.079(5) 0.074(6) 0.063(5) 0.044(4) 0.009(4) 0.001(4)
C13 0.064(5) 0.090(6) 0.085(6) 0.050(6) 0.000(4) 0.023(5)
C14 0.042(4) 0.090(6) 0.075(5) 0.029(5) -0.009(4) 0.018(4)
C15 0.033(3) 0.065(5) 0.044(4) 0.009(3) -0.002(3) 0.001(3)
C16 0.043(3) 0.031(3) 0.035(3) 0.002(3) 0.000(3) 0.008(3)
C17 0.045(4) 0.047(4) 0.050(4) 0.004(3) 0.000(3) 0.012(3)
C18 0.062(5) 0.064(6) 0.077(6) -0.005(4) 0.007(4) 0.021(4)
C19 0.077(6) 0.057(5) 0.086(6) 0.002(5) -0.011(5) 0.037(5)
C20 0.097(6) 0.037(4) 0.072(5) 0.015(4) 0.002(5) 0.005(4)
C21 0.060(4) 0.038(4) 0.059(4) 0.005(3) 0.002(3) 0.008(3)
C22 0.034(3) 0.034(4) 0.038(3) 0.007(3) 0.004(2) 0.004(2)
C23 0.034(3) 0.041(4) 0.046(4) 0.006(3) 0.006(3) 0.003(3)
C24 0.034(3) 0.054(4) 0.067(5) 0.015(4) 0.008(3) -0.004(3)
C25 0.052(4) 0.088(6) 0.050(5) 0.016(4) 0.020(3) 0.001(4)
C26 0.089(6) 0.090(6) 0.043(4) -0.004(4) 0.022(4) -0.019(5)
C27 0.061(4) 0.053(4) 0.051(4) -0.003(4) 0.013(3) -0.011(4)
C28 0.036(3) 0.035(3) 0.035(3) 0.001(3) 0.004(2) -0.002(3)
C29 0.049(4) 0.042(4) 0.059(4) -0.005(3) -0.005(3) 0.005(3)
C30 0.072(5) 0.057(5) 0.065(5) -0.011(4) -0.017(4) -0.011(4)
C31 0.054(4) 0.065(5) 0.064(5) -0.004(4) -0.019(4) -0.011(4)
C32 0.040(4) 0.074(5) 0.057(4) 0.002(4) -0.012(3) 0.014(3)
C33 0.040(3) 0.040(4) 0.039(3) 0.000(3) -0.002(3) 0.002(3)
N1 0.034(3) 0.043(3) 0.041(3) 0.009(2) 0.003(2) 0.000(2)
N2 0.032(2) 0.041(3) 0.031(3) 0.002(2) -0.001(2) 0.005(2)
N3 0.036(3) 0.040(3) 0.040(3) 0.013(2) 0.001(2) 0.004(2)
S1 0.0349(8) 0.0322(8) 0.0522(10) 0.0068(7) 0.0066(7) -0.0041(6)
S2 0.0395(8) 0.0623(11) 0.0414(9) -0.0081(8) -0.0008(7) -0.0110(8)
S3 0.0286(7) 0.0573(10) 0.0581(10) 0.0137(9) -0.0037(7) -0.0063(8)
P1 0.0291(7) 0.0288(8) 0.0347(8) 0.0041(6) 0.0025(6) -0.0001(6)
B1 0.034(3) 0.036(4) 0.033(4) 0.005(3) -0.001(3) -0.003(3)

loop_
_atom_type_symbol
_atom_type_description
_atom_type_scat_dispersion_real
_atom_type_scat_dispersion_imag
_atom_type_scat_source
C C 0.0033 0.0016 'International Tables Vol C Tables 4.2.6.8 and 6.1.1.4'
H H 0.0000 0.0000 'International Tables Vol C Tables 4.2.6.8 and 6.1.1.4'
N N 0.0061 0.0033 'International Tables Vol C Tables 4.2.6.8 and 6.1.1.4'
S S 0.1246 0.1234 'International Tables Vol C Tables 4.2.6.8 and 6.1.1.4'
P P 0.1023 0.0942 'International Tables Vol C Tables 4.2.6.8 and 6.1.1.4'
B B 0.0013 0.0007 'International Tables Vol C Tables 4.2.6.8 and 6.1.1.4'
Os Os -1.2165 7.6030 'International Tables Vol C Tables 4.2.6.8 and 6.1.1.4'

loop_
_geom_angle_atom_site_label_1
_geom_angle_atom_site_label_2
_geom_angle_atom_site_label_3
_geom_angle
_geom_angle_site_symmetry_1
_geom_angle_site_symmetry_3
_geom_angle_publ_flag
N3 Os1 P1 92.68(14) . . ?
N3 Os1 S1 166.08(14) . . ?
P1 Os1 S1 91.66(6) . . ?
N3 Os1 B1 109.2(2) . . ?
P1 Os1 B1 105.83(17) . . ?
S1 Os1 B1 82.21(16) . . ?
N3 Os1 S2 84.56(15) . . ?
P1 Os1 S2 174.04(5) . . ?
S1 Os1 S2 89.85(6) . . ?
B1 Os1 S2 80.08(17) . . ?
N3 Os1 S3 66.87(13) . . ?
P1 Os1 S3 89.42(6) . . ?
S1 Os1 S3 99.97(6) . . ?
B1 Os1 S3 164.57(16) . . ?
S2 Os1 S3 84.64(6) . . ?
N3 Os1 H1B 94(2) . . ?
P1 Os1 H1B 81.9(16) . . ?
S1 Os1 H1B 99.2(19) . . ?
B1 Os1 H1B 29.1(12) . . ?
S2 Os1 H1B 103.6(16) . . ?
S3 Os1 H1B 159.1(16) . . ?
C2 C1 N1 122.8(7) . . ?
C2 C1 H1 118.6 . . ?
N1 C1 H1 118.6 . . ?
C1 C2 C3 119.0(7) . . ?
C1 C2 H2 120.5 . . ?
C3 C2 H2 120.5 . . ?
C4 C3 C2 120.3(7) . . ?
C4 C3 H3 119.9 . . ?
C2 C3 H3 119.9 . . ?
C3 C4 C5 120.3(7) . . ?
C3 C4 H4 119.9 . . ?
C5 C4 H4 119.9 . . ?
N1 C5 C4 118.8(6) . . ?
N1 C5 S2 119.4(4) . . ?
C4 C5 S2 121.9(5) . . ?
C7 C6 N2 122.7(6) . . ?
C7 C6 H6 118.7 . . ?
N2 C6 H6 118.7 . . ?
C6 C7 C8 118.6(6) . . ?
C6 C7 H7 120.7 . . ?
C8 C7 H7 120.7 . . ?
C9 C8 C7 119.4(6) . . ?
C9 C8 H8 120.3 . . ?
C7 C8 H8 120.3 . . ?
C8 C9 C10 120.8(6) . . ?
C8 C9 H9 119.6 . . ?
C10 C9 H9 119.6 . . ?
N2 C10 C9 119.3(5) . . ?
N2 C10 S1 119.9(4) . . ?
C9 C10 S1 120.7(5) . . ?
N3 C11 C12 121.6(6) . . ?
N3 C11 H11 119.2 . . ?
C12 C11 H11 119.2 . . ?
C13 C12 C11 118.6(7) . . ?
C13 C12 H12 120.7 . . ?
C11 C12 H12 120.7 . . ?
C14 C13 C12 121.2(7) . . ?
C14 C13 H13 119.4 . . ?
C12 C13 H13 119.4 . . ?
C13 C14 C15 118.0(7) . . ?
C13 C14 H14 121.0 . . ?
C15 C14 H14 121.0 . . ?
N3 C15 C14 121.2(6) . . ?
N3 C15 S3 108.8(4) . . ?
C14 C15 S3 129.9(5) . . ?
C17 C16 C21 118.8(6) . . ?
C17 C16 P1 121.5(5) . . ?
C21 C16 P1 119.3(5) . . ?
C18 C17 C16 120.9(7) . . ?
C18 C17 H17 119.5 . . ?
C16 C17 H17 119.5 . . ?
C19 C18 C17 119.4(7) . . ?
C19 C18 H18 120.3 . . ?
C17 C18 H18 120.3 . . ?
C18 C19 C20 121.2(7) . . ?
C18 C19 H19 119.4 . . ?
C20 C19 H19 119.4 . . ?
C19 C20 C21 119.9(7) . . ?
C19 C20 H20 120.0 . . ?
C21 C20 H20 120.0 . . ?
C20 C21 C16 119.7(7) . . ?
C20 C21 H21 120.2 . . ?
C16 C21 H21 120.2 . . ?
C23 C22 C27 118.2(6) . . ?
C23 C22 P1 121.7(5) . . ?
C27 C22 P1 120.1(5) . . ?
C22 C23 C24 120.6(6) . . ?
C22 C23 H23 119.7 . . ?
C24 C23 H23 119.7 . . ?
C25 C24 C23 120.3(7) . . ?
C25 C24 H24 119.8 . . ?
C23 C24 H24 119.8 . . ?
C24 C25 C26 119.6(7) . . ?
C24 C25 H25 120.2 . . ?
C26 C25 H25 120.2 . . ?
C25 C26 C27 121.2(7) . . ?
C25 C26 H26 119.4 . . ?
C27 C26 H26 119.4 . . ?
C22 C27 C26 120.1(7) . . ?
C22 C27 H27 119.9 . . ?
C26 C27 H27 119.9 . . ?
C29 C28 C33 117.0(5) . . ?
C29 C28 P1 125.2(5) . . ?
C33 C28 P1 117.9(4) . . ?
C30 C29 C28 121.4(6) . . ?
C30 C29 H29 119.3 . . ?
C28 C29 H29 119.3 . . ?
C31 C30 C29 120.3(7) . . ?
C31 C30 H30 119.9 . . ?
C29 C30 H30 119.9 . . ?
C32 C31 C30 119.4(6) . . ?
C32 C31 H31 120.3 . . ?
C30 C31 H31 120.3 . . ?
C31 C32 C33 120.4(7) . . ?
C31 C32 H32 119.8 . . ?
C33 C32 H32 119.8 . . ?
C32 C33 C28 121.6(6) . . ?
C32 C33 H33 119.2 . . ?
C28 C33 H33 119.2 . . ?
C5 N1 C1 118.9(5) . . ?
C5 N1 B1 123.6(5) . . ?
C1 N1 B1 117.3(5) . . ?
C10 N2 C6 119.1(5) . . ?
C10 N2 B1 124.6(5) . . ?
C6 N2 B1 116.3(5) . . ?
C11 N3 C15 119.3(5) . . ?
C11 N3 Os1 136.6(4) . . ?
C15 N3 Os1 104.1(4) . . ?
C10 S1 Os1 106.8(2) . . ?
C5 S2 Os1 105.5(2) . . ?
C15 S3 Os1 80.2(2) . . ?
C16 P1 C22 100.3(3) . . ?
C16 P1 C28 103.1(3) . . ?
C22 P1 C28 100.8(3) . . ?
C16 P1 Os1 113.45(19) . . ?
C22 P1 Os1 119.3(2) . . ?
C28 P1 Os1 117.25(19) . . ?
N1 B1 N2 107.1(5) . . ?
N1 B1 Os1 106.4(3) . . ?
N2 B1 Os1 106.2(4) . . ?
N1 B1 H1A 106(3) . . ?
N2 B1 H1A 104(3) . . ?
Os1 B1 H1A 126(3) . . ?
N1 B1 H1B 122(2) . . ?
N2 B1 H1B 121(2) . . ?
Os1 B1 H1B 33(2) . . ?
H1A B1 H1B 94(4) . . ?

loop_
_geom_bond_atom_site_label_1
_geom_bond_atom_site_label_2
_geom_bond_distance
_geom_bond_site_symmetry_2
_geom_bond_publ_flag
Os1 N3 2.091(5) . ?
Os1 P1 2.3048(16) . ?
Os1 S1 2.3385(17) . ?
Os1 B1 2.394(7) . ?
Os1 S2 2.4011(18) . ?
Os1 S3 2.4602(16) . ?
Os1 H1B 1.46(5) . ?
C1 C2 1.329(10) . ?
C1 N1 1.377(7) . ?
C1 H1 0.9300 . ?
C2 C3 1.374(10) . ?
C2 H2 0.9300 . ?
C3 C4 1.359(10) . ?
C3 H3 0.9300 . ?
C4 C5 1.401(8) . ?
C4 H4 0.9300 . ?
C5 N1 1.362(7) . ?
C5 S2 1.699(6) . ?
C6 C7 1.359(9) . ?
C6 N2 1.369(7) . ?
C6 H6 0.9300 . ?
C7 C8 1.388(10) . ?
C7 H7 0.9300 . ?
C8 C9 1.355(9) . ?
C8 H8 0.9300 . ?
C9 C10 1.409(8) . ?
C9 H9 0.9300 . ?
C10 N2 1.349(7) . ?
C10 S1 1.699(6) . ?
C11 N3 1.343(8) . ?
C11 C12 1.381(9) . ?
C11 H11 0.9300 . ?
C12 C13 1.371(11) . ?
C12 H12 0.9300 . ?
C13 C14 1.368(11) . ?
C13 H13 0.9300 . ?
C14 C15 1.393(9) . ?
C14 H14 0.9300 . ?
C15 N3 1.360(7) . ?
C15 S3 1.735(7) . ?
C16 C17 1.387(8) . ?
C16 C21 1.396(9) . ?
C16 P1 1.836(6) . ?
C17 C18 1.386(9) . ?
C17 H17 0.9300 . ?
C18 C19 1.368(11) . ?
C18 H18 0.9300 . ?
C19 C20 1.367(11) . ?
C19 H19 0.9300 . ?
C20 C21 1.395(9) . ?
C20 H20 0.9300 . ?
C21 H21 0.9300 . ?
C22 C23 1.381(8) . ?
C22 C27 1.384(9) . ?
C22 P1 1.841(6) . ?
C23 C24 1.396(8) . ?
C23 H23 0.9300 . ?
C24 C25 1.358(10) . ?
C24 H24 0.9300 . ?
C25 C26 1.357(11) . ?
C25 H25 0.9300 . ?
C26 C27 1.388(10) . ?
C26 H26 0.9300 . ?
C27 H27 0.9300 . ?
C28 C29 1.384(8) . ?
C28 C33 1.384(8) . ?
C28 P1 1.843(6) . ?
C29 C30 1.381(9) . ?
C29 H29 0.9300 . ?
C30 C31 1.372(10) . ?
C30 H30 0.9300 . ?
C31 C32 1.360(10) . ?
C31 H31 0.9300 . ?
C32 C33 1.379(8) . ?
C32 H32 0.9300 . ?
C33 H33 0.9300 . ?
N1 B1 1.592(8) . ?
N2 B1 1.600(8) . ?
B1 H1A 1.13(6) . ?
B1 H1B 1.32(2) . ?

loop_
_geom_torsion_atom_site_label_1
_geom_torsion_atom_site_label_2
_geom_torsion_atom_site_label_3
_geom_torsion_atom_site_label_4
_geom_torsion
_geom_torsion_site_symmetry_1
_geom_torsion_site_symmetry_2
_geom_torsion_site_symmetry_3
_geom_torsion_site_symmetry_4
_geom_torsion_publ_flag
N1 C1 C2 C3 -0.8(12) . . . . ?
C1 C2 C3 C4 -0.6(12) . . . . ?
C2 C3 C4 C5 1.1(11) . . . . ?
C3 C4 C5 N1 -0.4(10) . . . . ?
C3 C4 C5 S2 -178.6(6) . . . . ?
N2 C6 C7 C8 4.1(11) . . . . ?
C6 C7 C8 C9 -2.7(10) . . . . ?
C7 C8 C9 C10 1.9(9) . . . . ?
C8 C9 C10 N2 -2.4(8) . . . . ?
C8 C9 C10 S1 173.0(5) . . . . ?
N3 C11 C12 C13 0.8(12) . . . . ?
C11 C12 C13 C14 0.7(14) . . . . ?
C12 C13 C14 C15 -0.4(14) . . . . ?
C13 C14 C15 N3 -1.5(12) . . . . ?
C13 C14 C15 S3 179.6(7) . . . . ?
C21 C16 C17 C18 1.8(10) . . . . ?
P1 C16 C17 C18 174.8(5) . . . . ?
C16 C17 C18 C19 -0.5(11) . . . . ?
C17 C18 C19 C20 -0.2(13) . . . . ?
C18 C19 C20 C21 -0.4(13) . . . . ?
C19 C20 C21 C16 1.6(12) . . . . ?
C17 C16 C21 C20 -2.3(10) . . . . ?
P1 C16 C21 C20 -175.5(6) . . . . ?
C27 C22 C23 C24 -0.5(9) . . . . ?
P1 C22 C23 C24 177.1(4) . . . . ?
C22 C23 C24 C25 0.6(10) . . . . ?
C23 C24 C25 C26 -0.8(11) . . . . ?
C24 C25 C26 C27 0.9(13) . . . . ?
C23 C22 C27 C26 0.6(10) . . . . ?
P1 C22 C27 C26 -177.0(6) . . . . ?
C25 C26 C27 C22 -0.8(13) . . . . ?
C33 C28 C29 C30 0.7(10) . . . . ?
P1 C28 C29 C30 -178.1(6) . . . . ?
C28 C29 C30 C31 -0.9(12) . . . . ?
C29 C30 C31 C32 0.4(12) . . . . ?
C30 C31 C32 C33 0.2(12) . . . . ?
C31 C32 C33 C28 -0.4(11) . . . . ?
C29 C28 C33 C32 0.0(9) . . . . ?
P1 C28 C33 C32 178.8(5) . . . . ?
C4 C5 N1 C1 -0.8(9) . . . . ?
S2 C5 N1 C1 177.4(5) . . . . ?
C4 C5 N1 B1 174.5(5) . . . . ?
S2 C5 N1 B1 -7.3(8) . . . . ?
C2 C1 N1 C5 1.5(10) . . . . ?
C2 C1 N1 B1 -174.1(7) . . . . ?
C9 C10 N2 C6 3.6(8) . . . . ?
S1 C10 N2 C6 -171.8(5) . . . . ?
C9 C10 N2 B1 -178.5(5) . . . . ?
S1 C10 N2 B1 6.1(7) . . . . ?
C7 C6 N2 C10 -4.6(10) . . . . ?
C7 C6 N2 B1 177.3(6) . . . . ?
C12 C11 N3 C15 -2.7(10) . . . . ?
C12 C11 N3 Os1 179.4(6) . . . . ?
C14 C15 N3 C11 3.0(10) . . . . ?
S3 C15 N3 C11 -177.9(5) . . . . ?
C14 C15 N3 Os1 -178.4(6) . . . . ?
S3 C15 N3 Os1 0.6(5) . . . . ?
N2 C10 S1 Os1 -2.0(5) . . . . ?
C9 C10 S1 Os1 -177.4(4) . . . . ?
N1 C5 S2 Os1 -10.7(5) . . . . ?
C4 C5 S2 Os1 167.5(5) . . . . ?
N3 C15 S3 Os1 -0.5(4) . . . . ?
C14 C15 S3 Os1 178.4(8) . . . . ?
C17 C16 P1 C22 27.7(6) . . . . ?
C21 C16 P1 C22 -159.3(5) . . . . ?
C17 C16 P1 C28 131.4(5) . . . . ?
C21 C16 P1 C28 -55.6(5) . . . . ?
C17 C16 P1 Os1 -100.7(5) . . . . ?
C21 C16 P1 Os1 72.3(5) . . . . ?
C23 C22 P1 C16 -107.2(5) . . . . ?
C27 C22 P1 C16 70.3(5) . . . . ?
C23 C22 P1 C28 147.2(5) . . . . ?
C27 C22 P1 C28 -35.3(6) . . . . ?
C23 C22 P1 Os1 17.2(5) . . . . ?
C27 C22 P1 Os1 -165.3(4) . . . . ?
C29 C28 P1 C16 -13.3(6) . . . . ?
C33 C28 P1 C16 167.9(5) . . . . ?
C29 C28 P1 C22 90.1(6) . . . . ?
C33 C28 P1 C22 -88.7(5) . . . . ?
C29 C28 P1 Os1 -138.7(5) . . . . ?
C33 C28 P1 Os1 42.5(5) . . . . ?
C5 N1 B1 N2 -92.1(6) . . . . ?
C1 N1 B1 N2 83.2(6) . . . . ?
C5 N1 B1 Os1 21.1(7) . . . . ?
C1 N1 B1 Os1 -163.5(4) . . . . ?
C10 N2 B1 N1 106.9(6) . . . . ?
C6 N2 B1 N1 -75.1(6) . . . . ?
C10 N2 B1 Os1 -6.5(6) . . . . ?
C6 N2 B1 Os1 171.5(4) . . . . ?
